data_2230966
loop_
_publ_author_name
'Zebret, Soumaila'
'Besnard, C\'eline'
'Hamacek, Josef'

_publ_section_title
;
 Tris(6-carboxypyridine-2-carboxylato)terbium(III) 2.75-hydrate
;
_journal_coeditor_code ZS2104
_journal_issue 7
_journal_name_full 'Acta Crystallographica Section E'
_journal_page_first m968
_journal_page_last m969
_journal_paper_doi 10.1107/S1600536811024135
_journal_volume 67
_journal_year 2011
_chemical_formula_iupac '[Tb (C7 H4 N O4)3], 2.75H2 O'
_chemical_formula_moiety 'C21 H12 N3 O12 Tb, 2.75(H2 O)'
_chemical_formula_sum 'C21 H17.5 N3 O14.75 Tb'
_chemical_formula_weight 706.79
_chemical_name_systematic
;
Tris(6-carboxypyridine-2-carboxylato)terbium(III) 2.75-hydrate
;
_space_group_IT_number 159
_symmetry_cell_setting trigonal
_symmetry_space_group_name_Hall 'P 3 -2c'
_symmetry_space_group_name_H-M 'P 3 1 c'
_atom_sites_solution_hydrogens geom
_atom_sites_solution_primary direct
_cell_angle_alpha 90
_cell_angle_beta 90
_cell_angle_gamma 120
_cell_formula_units_Z 2
_cell_length_a 13.0115(15)
_cell_length_b 13.0115(15)
_cell_length_c 9.4142(13)
_cell_measurement_reflns_used 4000
_cell_measurement_temperature 200
_cell_measurement_theta_max 32.06
_cell_measurement_theta_min 2.84
_cell_volume 1380.3(3)
_computing_cell_refinement 'IPDS (Stoe & Cie, 1996)'
_computing_data_collection 'IPDS (Stoe & Cie, 1996)'
_computing_data_reduction 'XRED (Stoe & Cie 1996)'
_computing_molecular_graphics 'CAMERON (Watkin <i>et al.</i>, 1996)'
_computing_publication_material 'CRYSTALS (Betteridge <i>et al.</i>, 2003'
_computing_structure_refinement 'CRYSTALS (Betteridge <i>et al.</i>, 2003)'
_computing_structure_solution 'SIR92 (Altomare <i>et al.</i>, 1994)'
_diffrn_ambient_temperature 200
_diffrn_measured_fraction_theta_full 0.998
_diffrn_measured_fraction_theta_max 0.998
_diffrn_measurement_device Area
_diffrn_measurement_device_type 'Stoe IPDS'
_diffrn_measurement_method \w
_diffrn_radiation_monochromator graphite
_diffrn_radiation_type 'Mo K\a'
_diffrn_radiation_wavelength 0.71073
_diffrn_reflns_av_R_equivalents 0.035
_diffrn_reflns_limit_h_max 15
_diffrn_reflns_limit_h_min -13
_diffrn_reflns_limit_k_max 15
_diffrn_reflns_limit_k_min -12
_diffrn_reflns_limit_l_max 11
_diffrn_reflns_limit_l_min -10
_diffrn_reflns_number 3830
_diffrn_reflns_theta_full 25.328
_diffrn_reflns_theta_max 25.808
_diffrn_reflns_theta_min 2.819
_diffrn_standards_number 0
_exptl_absorpt_coefficient_mu 2.63
_exptl_absorpt_correction_T_max 0.88
_exptl_absorpt_correction_T_min 0.72
_exptl_absorpt_correction_type gaussian
_exptl_absorpt_process_details
;
(Busing & Levy, 1957)
;
_exptl_crystal_colour colourless
_exptl_crystal_density_diffrn 1.701
_exptl_crystal_density_method 'not measured'
_exptl_crystal_description prism
_exptl_crystal_F_000 694.85
_exptl_crystal_size_max 0.150
_exptl_crystal_size_mid 0.100
_exptl_crystal_size_min 0.050
_platon_squeeze_details
;
;
_refine_diff_density_max 0.57
_refine_diff_density_min -1.01
_refine_ls_abs_structure_details
;
Flack (1983), 679 Friedel pairs: the crystal is achiral.
;
_refine_ls_abs_structure_Flack -0.05(2)
_refine_ls_extinction_method None
_refine_ls_goodness_of_fit_ref 0.9960
_refine_ls_hydrogen_treatment constr
_refine_ls_matrix_type full
_refine_ls_number_parameters 122
_refine_ls_number_reflns 1566
_refine_ls_number_restraints 1
_refine_ls_R_factor_all 0.0409
_refine_ls_R_factor_gt 0.0366
_refine_ls_shift/su_max 0.0090615
_refine_ls_shift/su_mean 0.0011977
_refine_ls_structure_factor_coef Fsqd
_refine_ls_weighting_details
;
calc w = 1/[\s^2^(Fo^2^) + (0.030P)^2^ + 8.38P] where P=(max(Fo^2^,0)
 + 2Fc^2^)/3
;
_refine_ls_weighting_scheme calc
_refine_ls_wR_factor_all 0.0818
_refine_ls_wR_factor_gt 0.0800
_refine_ls_wR_factor_ref 0.0818
_reflns_number_gt 1464
_reflns_number_total 1569
_reflns_threshold_expression I>2.0\s(I)
_cod_data_source_file zs2104.cif
_cod_data_source_block I
_cod_original_cell_volume 1380.3(5)
_cod_database_code 2230966
_cod_database_fobs_code 2230966

loop_
_symmetry_equiv_pos_as_xyz
x,y,z
-y,x-y,z
-x+y,-x,z
y,x,z+1/2
x-y,-y,z+1/2
-x,-x+y,z+1/2

loop_
_atom_site_type_symbol
_atom_site_label
_atom_site_fract_x
_atom_site_fract_y
_atom_site_fract_z
_atom_site_U_iso_or_equiv
_atom_site_adp_type
_atom_site_occupancy
_atom_site_disorder_assembly
_atom_site_disorder_group
Tb Tb1 0.3333 0.6667 0.38705(17) 0.0281 Uani 1.0000 . .
O O2 0.4896(5) 0.7887(6) 0.2190(6) 0.0368 Uani 1.0000 . .
C C3 0.5468(8) 0.9002(8) 0.2214(10) 0.0390 Uani 1.0000 . .
O O4 0.6394(7) 0.9631(7) 0.1429(9) 0.0940 Uani 1.0000 . .
C C5 0.5045(7) 0.9629(7) 0.3171(8) 0.0342 Uani 1.0000 . .
N N6 0.4104(5) 0.8890(6) 0.3959(7) 0.0284 Uani 1.0000 . .
C C7 0.3641(7) 0.9320(8) 0.4896(9) 0.0310 Uani 1.0000 . .
C C8 0.2606(7) 0.8377(8) 0.5728(8) 0.0345 Uani 1.0000 . .
O O9 0.2404(5) 0.7332(5) 0.5607(6) 0.0366 Uani 1.0000 . .
O O10 0.2028(7) 0.8686(6) 0.6551(8) 0.0659 Uani 1.0000 . .
C C11 0.4116(7) 1.0542(7) 0.5101(9) 0.0392 Uani 1.0000 . .
C C12 0.5099(9) 1.1317(8) 0.4296(10) 0.0450 Uani 1.0000 . .
C C13 0.5560(8) 1.0869(8) 0.3313(9) 0.0412 Uani 1.0000 . .
H H111 0.3784 1.0822 0.5748 0.0471 Uiso 1.0000 . .
H H121 0.5442 1.2128 0.4413 0.0541 Uiso 1.0000 . .
H H131 0.6209 1.1381 0.2763 0.0490 Uiso 1.0000 . .
O O17 0.2402(15) 0.1736(16) 0.4073(16) 0.0795 Uani 0.5000 1 .

loop_
_atom_site_aniso_label
_atom_site_aniso_U_11
_atom_site_aniso_U_22
_atom_site_aniso_U_33
_atom_site_aniso_U_12
_atom_site_aniso_U_13
_atom_site_aniso_U_23
Tb1 0.02359(17) 0.02359(17) 0.0372(3) 0.01180(8) 0.0000 0.0000
O2 0.032(3) 0.034(4) 0.045(3) 0.017(3) 0.008(2) -0.002(3)
C3 0.031(5) 0.032(5) 0.040(5) 0.006(4) 0.009(4) -0.002(4)
O4 0.066(6) 0.060(5) 0.119(7) 0.003(4) 0.049(5) -0.016(5)
C5 0.032(4) 0.028(4) 0.035(4) 0.009(3) 0.002(3) 0.001(3)
N6 0.025(3) 0.032(3) 0.028(3) 0.015(3) 0.005(3) 0.000(3)
C7 0.027(5) 0.028(4) 0.037(5) 0.012(4) -0.001(3) 0.003(3)
C8 0.025(4) 0.037(5) 0.043(5) 0.017(4) 0.004(3) 0.000(3)
O9 0.031(3) 0.026(3) 0.048(3) 0.011(3) 0.013(3) 0.007(3)
O10 0.064(5) 0.053(4) 0.087(5) 0.034(4) 0.035(4) 0.011(4)
C11 0.041(5) 0.030(4) 0.048(5) 0.019(4) 0.001(3) -0.005(3)
C12 0.047(5) 0.026(5) 0.052(6) 0.011(4) 0.003(4) -0.009(4)
C13 0.034(5) 0.024(4) 0.055(5) 0.007(4) 0.008(4) 0.004(4)
O17 0.071(11) 0.098(13) 0.071(10) 0.043(10) -0.007(8) -0.044(9)

loop_
_atom_type_symbol
_atom_type_scat_Cromer_Mann_a1
_atom_type_scat_Cromer_Mann_a2
_atom_type_scat_Cromer_Mann_a3
_atom_type_scat_Cromer_Mann_a4
_atom_type_scat_Cromer_Mann_b1
_atom_type_scat_Cromer_Mann_b2
_atom_type_scat_Cromer_Mann_b3
_atom_type_scat_Cromer_Mann_b4
_atom_type_scat_Cromer_Mann_c
_atom_type_scat_dispersion_real
_atom_type_scat_dispersion_imag
_atom_type_scat_source
C 2.3100 1.0200 1.5886 0.8650 20.8439 10.2075 0.5687 51.6512 0.2156 0.0033 0.0016 'International Tables Vol C 4.2.6.8 and 6.1.1.4'
H 0.4930 0.3229 0.1402 0.0408 10.5109 26.1257 3.1424 57.7998 0.0030 0.0000 0.0000 'International Tables Vol C 4.2.6.8 and 6.1.1.4'
N 12.2126 3.1322 2.0125 1.1663 0.0057 9.8933 28.9975 0.5826 -11.5290 0.0061 0.0033 'International Tables Vol C 4.2.6.8 and 6.1.1.4'
O 3.0485 2.2868 1.5463 0.8670 13.2771 5.7011 0.3239 32.9089 0.2508 0.0106 0.0060 'International Tables Vol C 4.2.6.8 and 6.1.1.4'
Tb 25.8976 18.2185 14.3167 2.9535 2.2426 0.1961 12.6648 115.3620 3.5822 -0.1723 4.1537 'International Tables Vol C 4.2.6.8 and 6.1.1.4'

loop_
_geom_angle_atom_site_label_1
_geom_angle_atom_site_label_2
_geom_angle_atom_site_label_3
_geom_angle_site_symmetry_1
_geom_angle_site_symmetry_2
_geom_angle_site_symmetry_3
_geom_angle
_geom_angle_publ_flag
N6 Tb1 N6 3_565 . 2_665 119.893(19) no
N6 Tb1 O9 3_565 . 2_665 70.1(2) no
N6 Tb1 O9 2_665 . 2_665 63.73(19) no
N6 Tb1 O9 3_565 . 3_565 63.73(19) no
N6 Tb1 O9 2_665 . 3_565 135.8(2) no
O9 Tb1 O9 2_665 . 3_565 79.9(2) no
N6 Tb1 O2 3_565 . 3_565 63.52(19) no
N6 Tb1 O2 2_665 . 3_565 74.7(2) no
O9 Tb1 O2 2_665 . 3_565 83.45(18) no
O9 Tb1 O2 3_565 . 3_565 127.2(2) no
N6 Tb1 O2 3_565 . 2_665 140.7(2) no
N6 Tb1 O2 2_665 . 2_665 63.52(19) no
O9 Tb1 O2 2_665 . 2_665 127.2(2) no
O9 Tb1 O2 3_565 . 2_665 144.8(2) no
O2 Tb1 O2 3_565 . 2_665 82.3(2) no
N6 Tb1 O2 3_565 . . 74.7(2) no
N6 Tb1 O2 2_665 . . 140.7(2) no
O9 Tb1 O2 2_665 . . 144.8(2) no
O9 Tb1 O2 3_565 . . 83.45(18) no
O2 Tb1 O2 3_565 . . 82.3(2) no
N6 Tb1 N6 3_565 . . 119.893(19) no
N6 Tb1 N6 2_665 . . 119.893(18) no
O9 Tb1 N6 2_665 . . 135.8(2) no
O9 Tb1 N6 3_565 . . 70.1(2) no
O2 Tb1 N6 3_565 . . 140.7(2) no
N6 Tb1 O9 3_565 . . 135.8(2) no
N6 Tb1 O9 2_665 . . 70.1(2) no
O9 Tb1 O9 2_665 . . 79.9(2) no
O9 Tb1 O9 3_565 . . 79.9(2) no
O2 Tb1 O9 3_565 . . 144.8(2) no
O2 Tb1 O2 2_665 . . 82.3(2) no
O2 Tb1 N6 2_665 . . 74.7(2) no
O2 Tb1 N6 . . . 63.52(19) no
O2 Tb1 O9 2_665 . . 83.45(18) no
O2 Tb1 O9 . . . 127.2(2) no
N6 Tb1 O9 . . . 63.73(19) no
Tb1 O2 C3 . . . 124.1(5) no
O2 C3 O4 . . . 123.1(8) no
O2 C3 C5 . . . 118.3(7) no
O4 C3 C5 . . . 118.6(8) no
C3 C5 N6 . . . 113.3(7) no
C3 C5 C13 . . . 126.0(7) no
N6 C5 C13 . . . 120.7(8) no
Tb1 N6 C5 . . . 119.8(5) no
Tb1 N6 C7 . . . 119.5(5) no
C5 N6 C7 . . . 120.3(7) no
N6 C7 C8 . . . 114.0(7) no
N6 C7 C11 . . . 122.0(8) no
C8 C7 C11 . . . 123.9(8) no
C7 C8 O9 . . . 116.9(7) no
C7 C8 O10 . . . 119.0(8) no
O9 C8 O10 . . . 124.0(7) no
Tb1 O9 C8 . . . 125.0(5) no
C7 C11 C12 . . . 118.1(8) no
C7 C11 H111 . . . 120.8 no
C12 C11 H111 . . . 121.0 no
C11 C12 C13 . . . 119.6(8) no
C11 C12 H121 . . . 120.4 no
C13 C12 H121 . . . 119.9 no
C5 C13 C12 . . . 119.2(7) no
C5 C13 H131 . . . 120.7 no
C12 C13 H131 . . . 120.1 no

loop_
_geom_bond_atom_site_label_1
_geom_bond_atom_site_label_2
_geom_bond_site_symmetry_1
_geom_bond_site_symmetry_2
_geom_bond_distance
_geom_bond_publ_flag
Tb1 N6 . 3_565 2.545(6) yes
Tb1 N6 . 2_665 2.545(6) yes
Tb1 O9 . 2_665 2.436(6) yes
Tb1 O9 . 3_565 2.436(6) yes
Tb1 O2 . 3_565 2.435(6) yes
Tb1 O2 . 2_665 2.435(6) yes
Tb1 O2 . . 2.435(6) yes
Tb1 N6 . . 2.545(6) yes
Tb1 O9 . . 2.436(6) yes
O2 C3 . . 1.257(11) no
C3 O4 . . 1.297(11) no
C3 C5 . . 1.494(12) no
C5 N6 . . 1.340(9) no
C5 C13 . . 1.410(12) no
N6 C7 . . 1.338(11) no
C7 C8 . . 1.510(11) no
C7 C11 . . 1.402(11) no
C8 O9 . . 1.253(10) no
C8 O10 . . 1.277(10) no
C11 C12 . . 1.392(12) no
C11 H111 . . 0.921 no
C12 C13 . . 1.381(12) no
C12 H121 . . 0.924 no
C13 H131 . . 0.929 no

loop_
_geom_hbond_atom_site_label_D
_geom_hbond_atom_site_label_H
_geom_hbond_atom_site_label_A
_geom_hbond_site_symmetry_D
_geom_hbond_site_symmetry_H
_geom_hbond_site_symmetry_A
_geom_hbond_distance_DH
_geom_hbond_distance_HA
_geom_hbond_distance_DA
_geom_hbond_angle_DHA
_geom_hbond_publ_flag
C13 H131 O9 . . 4_564 0.93 2.47 3.345(13) 158 no

loop_
_platon_squeeze_void_nr
_platon_squeeze_void_average_x
_platon_squeeze_void_average_y
_platon_squeeze_void_average_z
_platon_squeeze_void_volume
_platon_squeeze_void_count_electrons
_platon_squeeze_void_content
1 0.000 0.000 -0.029 197 26 '2.5 O H 2 '
